data_7043049
loop_
_publ_author_name
'Vaid, Thomas'
'Kelley, Steven Paul'
'Rogers, Robin D.'

_publ_section_title
;
 Metal Carbonate Complexes Formed Through the Capture of Ambient O2 and
 CO2 by Elemental Metals in 1-methylimidazole: Molecular Cu(CO3)(MeIm)3
 and Polymeric M(CO3)(MeIm)2&#x00B7;2H2O (M = Co, Zn)
;
_journal_name_full 'Dalton Trans.'
_journal_paper_doi 10.1039/C7DT01787A
_journal_year 2017
_chemical_formula_sum 'C9 H16 Co N4 O5'
_chemical_formula_weight 319.19
_chemical_name_systematic Co(CO3)(MeIm)2.2H2O
_space_group_crystal_system orthorhombic
_space_group_IT_number 62
_space_group_name_Hall '-P 2ac 2n'
_space_group_name_H-M_alt 'P n m a'
_symmetry_space_group_name_Hall '-P 2ac 2n'
_symmetry_space_group_name_H-M 'P n m a'
_atom_sites_solution_hydrogens mixed
_atom_sites_solution_primary iterative
_atom_sites_solution_secondary difmap
_audit_creation_method SHELXL-2014/7
_audit_update_record
;
2017-05-02 deposited with the CCDC.
2017-05-19 downloaded from the CCDC.
;
_cell_angle_alpha 90
_cell_angle_beta 90
_cell_angle_gamma 90
_cell_formula_units_Z 4
_cell_length_a 17.3114(19)
_cell_length_b 14.2963(19)
_cell_length_c 5.2538(6)
_cell_measurement_reflns_used 3949
_cell_measurement_temperature 295(2)
_cell_measurement_theta_max 25.65
_cell_measurement_theta_min 2.75
_cell_volume 1300.3(3)
_computing_cell_refinement 'Bruker SAINT'
_computing_data_collection 'Bruker APEX2'
_computing_data_reduction 'Bruker SAINT'
_computing_molecular_graphics 'Bruker SHELXTL'
_computing_publication_material 'Bruker SHELXTL'
_computing_structure_refinement 'SHELXL-2014/7 (Sheldrick, 2014)'
_computing_structure_solution 'SHELXS-97 (Sheldrick 2008)'
_diffrn_ambient_temperature 295(2)
_diffrn_measured_fraction_theta_full 0.999
_diffrn_measured_fraction_theta_max 0.999
_diffrn_measurement_device_type 'Bruker APEX-II CCD'
_diffrn_measurement_method '\f and \w scans'
_diffrn_radiation_type MoK\a
_diffrn_radiation_wavelength 0.71073
_diffrn_reflns_av_R_equivalents 0.0757
_diffrn_reflns_av_unetI/netI 0.0277
_diffrn_reflns_Laue_measured_fraction_full 0.999
_diffrn_reflns_Laue_measured_fraction_max 0.999
_diffrn_reflns_limit_h_max 21
_diffrn_reflns_limit_h_min -21
_diffrn_reflns_limit_k_max 17
_diffrn_reflns_limit_k_min -17
_diffrn_reflns_limit_l_max 6
_diffrn_reflns_limit_l_min -6
_diffrn_reflns_number 15494
_diffrn_reflns_point_group_measured_fraction_full 0.999
_diffrn_reflns_point_group_measured_fraction_max 0.999
_diffrn_reflns_theta_full 25.242
_diffrn_reflns_theta_max 26.370
_diffrn_reflns_theta_min 2.751
_exptl_absorpt_coefficient_mu 1.343
_exptl_absorpt_correction_T_max 0.7454
_exptl_absorpt_correction_T_min 0.6915
_exptl_absorpt_correction_type multi-scan
_exptl_absorpt_process_details 'Bruker AXScale'
_exptl_crystal_colour purple
_exptl_crystal_density_diffrn 1.631
_exptl_crystal_density_method 'not measured'
_exptl_crystal_description block
_exptl_crystal_F_000 660
_exptl_crystal_size_max 0.100
_exptl_crystal_size_mid 0.100
_exptl_crystal_size_min 0.060
_refine_diff_density_max 0.314
_refine_diff_density_min -0.318
_refine_diff_density_rms 0.064
_refine_ls_extinction_method none
_refine_ls_goodness_of_fit_ref 1.036
_refine_ls_hydrogen_treatment mixed
_refine_ls_matrix_type full
_refine_ls_number_parameters 106
_refine_ls_number_reflns 1388
_refine_ls_number_restraints 0
_refine_ls_restrained_S_all 1.036
_refine_ls_R_factor_all 0.0447
_refine_ls_R_factor_gt 0.0306
_refine_ls_shift/su_max 0.000
_refine_ls_shift/su_mean 0.000
_refine_ls_structure_factor_coef Fsqd
_refine_ls_weighting_details 'w=1/[\s^2^(Fo^2^)+(0.0578P)^2^] where P=(Fo^2^+2Fc^2^)/3'
_refine_ls_weighting_scheme calc
_refine_ls_wR_factor_gt 0.0814
_refine_ls_wR_factor_ref 0.0871
_reflns_Friedel_coverage 0.000
_reflns_number_gt 1149
_reflns_number_total 1388
_reflns_threshold_expression 'I > 2\s(I)'
_cod_data_source_file c7dt01787a2.cif
_cod_data_source_block s1
_cod_database_code 7043049
_shelx_shelxl_version_number 2014/7
_shelx_space_group_comment
; 
The symmetry employed for this shelxl refinement is uniquely defined 
by the following loop, which should always be used as a source of 
symmetry information in preference to the above space-group names. 
They are only intended as comments. 
;
_shelx_estimated_absorpt_t_min 0.877
_shelx_estimated_absorpt_t_max 0.924

loop_
_space_group_symop_operation_xyz
'x, y, z'
'-x+1/2, -y, z+1/2'
'-x, y+1/2, -z'
'x+1/2, -y+1/2, -z+1/2'
'-x, -y, -z'
'x-1/2, y, -z-1/2'
'x, -y-1/2, z'
'-x-1/2, y-1/2, z-1/2'

loop_
_atom_site_label
_atom_site_type_symbol
_atom_site_fract_x
_atom_site_fract_y
_atom_site_fract_z
_atom_site_U_iso_or_equiv
_atom_site_adp_type
_atom_site_occupancy
_atom_site_site_symmetry_order
_atom_site_calc_flag
_atom_site_refinement_flags_posn
_atom_site_refinement_flags_adp
_atom_site_refinement_flags_occupancy
O5 O 0.45049(16) 0.7500 0.6503(6) 0.0488(8) Uani 1 2 d S T P
H7 H 0.010(3) 0.7500 0.188(11) 0.073 Uiso 1 2 d S U P
H8 H 0.071(3) 0.7500 0.333(10) 0.073 Uiso 1 2 d S U P
O4 O 0.01998(18) 0.7500 0.3401(7) 0.0752(13) Uani 1 2 d S T P
H10 H 0.464(4) 0.7500 0.783(14) 0.113 Uiso 1 2 d S U P
H9 H 0.406(4) 0.7500 0.642(13) 0.113 Uiso 1 2 d S U P
Co1 Co 0.26441(2) 0.7500 0.06052(7) 0.01958(16) Uani 1 2 d S T P
O1 O 0.19657(13) 0.7500 -0.2487(4) 0.0275(5) Uani 1 2 d S T P
O2 O 0.29871(13) 0.7500 0.4903(4) 0.0253(5) Uani 1 2 d S T P
O3 O 0.18209(11) 0.7500 0.3300(4) 0.0220(5) Uani 1 2 d S T P
N2 N 0.31950(11) 0.62479(14) 0.0323(3) 0.0246(4) Uani 1 1 d . . .
C1 C 0.22643(17) 0.7500 -0.4712(5) 0.0182(7) Uani 1 2 d S T P
C2 C 0.36735(13) 0.58459(17) 0.1950(4) 0.0271(5) Uani 1 1 d . . .
H2 H 0.3861 0.6133 0.3414 0.033 Uiso 1 1 calc R U .
C4 C 0.34718(15) 0.48005(18) -0.0998(4) 0.0310(6) Uani 1 1 d . . .
H4 H 0.3486 0.4252 -0.1951 0.037 Uiso 1 1 calc R U .
N1 N 0.38551(11) 0.49738(14) 0.1229(4) 0.0283(5) Uani 1 1 d . . .
C5 C 0.43538(16) 0.4314(2) 0.2568(6) 0.0444(7) Uani 1 1 d . . .
H5A H 0.4473 0.4555 0.4228 0.067 Uiso 1 1 calc R U .
H5B H 0.4823 0.4228 0.1623 0.067 Uiso 1 1 calc R U .
H5C H 0.4093 0.3724 0.2735 0.067 Uiso 1 1 calc R U .
C3 C 0.30702(14) 0.55836(17) -0.1535(4) 0.0291(5) Uani 1 1 d . . .
H3 H 0.2755 0.5664 -0.2952 0.035 Uiso 1 1 calc R U .

loop_
_atom_site_aniso_label
_atom_site_aniso_U_11
_atom_site_aniso_U_22
_atom_site_aniso_U_33
_atom_site_aniso_U_23
_atom_site_aniso_U_13
_atom_site_aniso_U_12
O5 0.0277(13) 0.082(2) 0.0368(15) 0.000 -0.0008(13) 0.000
O4 0.0286(15) 0.155(4) 0.0423(16) 0.000 0.0004(14) 0.000
Co1 0.0234(3) 0.0199(3) 0.0154(2) 0.000 0.00140(16) 0.000
O1 0.0302(12) 0.0390(15) 0.0133(10) 0.000 0.0012(9) 0.000
O2 0.0232(12) 0.0321(14) 0.0207(11) 0.000 -0.0010(9) 0.000
O3 0.0198(10) 0.0315(13) 0.0148(10) 0.000 -0.0037(9) 0.000
N2 0.0305(10) 0.0217(11) 0.0218(9) -0.0014(8) 0.0013(8) -0.0015(8)
C1 0.0271(18) 0.0136(15) 0.0139(14) 0.000 -0.0001(12) 0.000
C2 0.0309(12) 0.0255(13) 0.0250(12) -0.0030(10) -0.0031(10) -0.0004(10)
C4 0.0434(15) 0.0219(12) 0.0277(12) -0.0057(10) 0.0030(11) -0.0019(11)
N1 0.0295(10) 0.0214(11) 0.0339(10) -0.0013(8) 0.0019(8) 0.0034(8)
C5 0.0425(15) 0.0342(16) 0.0567(17) 0.0014(14) -0.0098(13) 0.0112(12)
C3 0.0385(13) 0.0270(14) 0.0217(11) -0.0028(10) -0.0005(10) -0.0036(10)

loop_
_atom_type_symbol
_atom_type_description
_atom_type_scat_dispersion_real
_atom_type_scat_dispersion_imag
_atom_type_scat_source
C C 0.0033 0.0016 'International Tables Vol C Tables 4.2.6.8 and 6.1.1.4'
H H 0.0000 0.0000 'International Tables Vol C Tables 4.2.6.8 and 6.1.1.4'
N N 0.0061 0.0033 'International Tables Vol C Tables 4.2.6.8 and 6.1.1.4'
O O 0.0106 0.0060 'International Tables Vol C Tables 4.2.6.8 and 6.1.1.4'
Co Co 0.3494 0.9721 'International Tables Vol C Tables 4.2.6.8 and 6.1.1.4'

loop_
_geom_angle_atom_site_label_1
_geom_angle_atom_site_label_2
_geom_angle_atom_site_label_3
_geom_angle
_geom_angle_site_symmetry_1
_geom_angle_site_symmetry_3
O1 Co1 O3 98.96(9) . .
O1 Co1 N2 102.45(6) . .
O3 Co1 N2 112.58(6) . .
O1 Co1 N2 102.45(6) . 7_575
O3 Co1 N2 112.58(6) . 7_575
N2 Co1 N2 123.34(11) . 7_575
O1 Co1 O2 158.88(9) . .
O3 Co1 O2 59.92(8) . .
N2 Co1 O2 87.20(6) . .
N2 Co1 O2 87.20(6) 7_575 .
C1 O1 Co1 120.3(2) . .
C1 O2 Co1 84.43(16) 1_556 .
C1 O3 Co1 98.50(17) 1_556 .
C2 N2 C3 104.9(2) . .
C2 N2 Co1 129.02(16) . .
C3 N2 Co1 125.75(15) . .
O2 C1 O1 123.0(3) 1_554 .
O2 C1 O3 117.2(2) 1_554 1_554
O1 C1 O3 119.8(3) . 1_554
N2 C2 N1 111.6(2) . .
C3 C4 N1 106.2(2) . .
C2 N1 C4 107.2(2) . .
C2 N1 C5 127.1(2) . .
C4 N1 C5 125.6(2) . .
C4 C3 N2 110.1(2) . .

loop_
_geom_bond_atom_site_label_1
_geom_bond_atom_site_label_2
_geom_bond_distance
_geom_bond_site_symmetry_2
Co1 O1 2.005(2) .
Co1 O3 2.009(2) .
Co1 N2 2.034(2) .
Co1 N2 2.034(2) 7_575
Co1 O2 2.335(2) .
O1 C1 1.278(3) .
O2 C1 1.267(4) 1_556
O3 C1 1.296(4) 1_556
N2 C2 1.322(3) .
N2 C3 1.379(3) .
C1 O2 1.267(4) 1_554
C1 O3 1.296(4) 1_554
C2 N1 1.340(3) .
C4 C3 1.348(3) .
C4 N1 1.368(3) .
N1 C5 1.460(3) .
